data_7050345
loop_
_publ_author_name
'Norberto Masciocchi'
'Olga Bortolini'
'Giancarlo Fantin'
'Marco Fogagnolo'
'Simona Galli'
'Angelo Sironi'

_publ_section_title
;
Structural and Analytical Powder Diffraction
Studies of the Enantioselective Inclusion of Chiral Arylmethylsulfoxides in
Dehydrocholic Acid Co-Crystals
;
_journal_name_full 'New J.Chem.(Nouv.J.Chim.)'
_journal_year 2004
_chemical_formula_sum 'C32 H44 O6 S'
_chemical_name_common '(S)-p-tolyl-methyl-sulfoxide 3,7,12-triketo-5\&s-cholan-24-oic acid'
_space_group_IT_number 4
_symmetry_space_group_name_Hall 'P 2yb'
_symmetry_space_group_name_H-M 'P 1 21 1'
_cell_angle_alpha 90
_cell_angle_beta 92.6367(39)
_cell_angle_gamma 90
_cell_formula_units_Z 2
_cell_length_a 11.29099(77)
_cell_length_b 6.80314(38)
_cell_length_c 19.5173(12)
_cell_volume 1497.62(16)
_diffrn_radiation_type CuK\a
_diffrn_radiation_wavelength 1.5418
_cod_original_sg_symbol_H-M 'P 21'
_cod_original_formula_sum 'C32 H44 O6 S1'
_cod_database_code 7050345

loop_
_symmetry_equiv_pos_as_xyz
'-x, y+1/2, -z'
'x, y, z'

loop_
_atom_site_label
_atom_site_type_symbol
_atom_site_symmetry_multiplicity
_atom_site_fract_x
_atom_site_fract_y
_atom_site_fract_z
_atom_site_occupancy
_atom_site_B_iso_or_equiv
O1 O 2 4.927193 0.0003293103 0.9451621 1 4
O2 O 2 4.533657 -0.3610513 1.201142 1 4
O3 O 2 4.014478 -0.2653651 1.388691 1 4
O4 O 2 3.93818 -0.1849776 1.285756 1 4
H1 H 2 3.903787 -0.1025357 1.308245 1 4
O5 O 2 4.474601 0.3126148 1.021754 1 4
C1 C 2 4.884139 0.02240584 1.119971 1 4
H2 H 2 4.957128 0.0973783 1.119445 1 4
H3 H 2 4.889558 -0.06307799 1.159709 1 4
C2 C 2 4.875257 -0.1066349 1.055103 1 4
H4 H 2 4.94503 -0.189511 1.053299 1 4
H5 H 2 4.806139 -0.1910249 1.056262 1 4
C3 C 2 4.865814 0.02120886 0.9931616 1 4
C4 C 2 4.773269 0.1770986 0.9951416 1 4
H6 H 2 4.69623 0.1161813 0.987432 1 4
H7 H 2 4.784461 0.2677503 0.9576168 1 4
C5 C 2 4.77308 0.2961997 1.063128 1 4
H8 H 2 4.843671 0.3802708 1.064569 1 4
C6 C 2 4.664146 0.4326219 1.060739 1 4
H9 H 2 4.671544 0.5271656 1.097792 1 4
H10 H 2 4.660008 0.5042206 1.017701 1 4
C7 C 2 4.553085 0.3127949 1.067345 1 4
C8 C 2 4.549333 0.1923617 1.130873 1 4
H11 H 2 4.555869 0.2819035 1.170145 1 4
C9 C 2 4.660595 0.05412681 1.134637 1 4
H12 H 2 4.652916 -0.03232373 1.094444 1 4
C10 C 2 4.780002 0.167419 1.12854 1 4
C11 C 2 4.658831 -0.08261822 1.198883 1 4
H13 H 2 4.720117 -0.1820368 1.195941 1 4
H14 H 2 4.676162 -0.005697073 1.239915 1 4
C12 C 2 4.540533 -0.1805759 1.203715 1 4
C13 C 2 4.434386 -0.04637772 1.206386 1 4
C14 C 2 4.437671 0.07079807 1.137375 1 4
H15 H 2 4.437643 -0.02744117 1.100542 1 4
C15 C 2 4.31708 0.1723368 1.131813 1 4
H16 H 2 4.293304 0.1986067 1.084258 1 4
H17 H 2 4.318566 0.2949585 1.157057 1 4
C16 C 2 4.233696 0.02261519 1.163621 1 4
H18 H 2 4.180064 -0.03200905 1.128313 1 4
H19 H 2 4.187006 0.08660225 1.19752 1 4
C17 C 2 4.309964 -0.1432394 1.197687 1 4
H20 H 2 4.315631 -0.2493684 1.163958 1 4
C18 C 2 4.445334 0.0878791 1.269136 1 4
H21 H 2 4.458601 0.009659732 1.309614 1 4
H22 H 2 4.373529 0.1620409 1.272508 1 4
H23 H 2 4.510855 0.1761654 1.264469 1 4
C19 C 2 4.80656 0.2993453 1.190761 1 4
H24 H 2 4.821071 0.2193641 1.230703 1 4
H25 H 2 4.739998 0.3837442 1.197412 1 4
H26 H 2 4.875403 0.3778466 1.183009 1 4
C20 C 2 4.252655 -0.2299939 1.261351 1 4
H27 H 2 4.218294 -0.1218306 1.286886 1 4
C21 C 2 4.340031 -0.3408484 1.309808 1 4
H28 H 2 4.38302 -0.4354211 1.284151 1 4
H29 H 2 4.297155 -0.4071237 1.344313 1 4
H30 H 2 4.394825 -0.2492544 1.331298 1 4
C22 C 2 4.151156 -0.3695203 1.236205 1 4
H31 H 2 4.100423 -0.299641 1.20298 1 4
H32 H 2 4.185429 -0.4800436 1.212834 1 4
C23 C 2 4.073884 -0.4492597 1.292864 1 4
H33 H 2 4.018135 -0.5438721 1.272877 1 4
H34 H 2 4.124264 -0.5175976 1.326671 1 4
C24 C 2 4.007261 -0.2938746 1.327657 1 4
S1g S 2 -5.159137 -5.866829 1.419451 1 4
O1g C 2 -5.176296 -5.8501 1.343161 1 4
C1g O 2 -5.015664 -5.839327 1.43671 1 4
H1g H 2 -4.987988 -5.942535 1.463962 1 4
H2g H 2 -4.976148 -5.838292 1.396152 1 4
H3g H 2 -5.002301 -5.721712 1.459707 1 4
C2g C 2 -5.226453 -5.639025 1.441029 1 4
C3g C 2 -5.239565 -5.59645 1.509746 1 4
H4g H 2 -5.210133 -5.681665 1.543633 1 4
C4g C 2 -5.296922 -5.426157 1.527009 1 4
H5g H 2 -5.306453 -5.398201 1.573067 1 4
C5g C 2 -5.340701 -5.295955 1.478106 1 4
C6g C 2 -5.323745 -5.339675 1.41053 1 4
H6g H 2 -5.351078 -5.252452 1.376698 1 4
C7g C 2 -5.267209 -5.510151 1.391408 1 4
H7g H 2 -5.256896 -5.537065 1.345366 1 4
C8g C 2 -5.404811 -5.120055 1.496085 1 4
H8g H 2 -5.34503 -5.019069 1.522552 1 4
H9g H 2 -5.441748 -5.05159 1.450088 1 4
H10g H 2 -5.475326 -5.158717 1.528982 1 4
